data_4068339
loop_
_publ_author_name
'Franken, Andreas'
'McGrath, Thomas D.'
'Stone, F. Gordon A.'

_publ_section_title
;
 10-Vertex Manganese&#x2212;Dicarbollide Complexes from a Monocarbon
 Precursor. Synthesis and Cluster Vertex Functionalization of
 [1-OH-2,2,2-(CO)3-closo-2,1,10-MnC2B7H8]&#x2212;
;
_journal_issue 1
_journal_name_full Organometallics
_journal_page_first 225
_journal_paper_doi 10.1021/om800730n
_journal_volume 28
_journal_year 2009
_chemical_formula_sum 'C8 H20 B7 Mn O2 S2'
_chemical_formula_weight 342.97
_chemical_name_systematic
; 
 ? 
;
_space_group_IT_number 19
_symmetry_cell_setting orthorhombic
_symmetry_space_group_name_Hall 'P 2ac 2ab'
_symmetry_space_group_name_H-M 'P 21 21 21'
_atom_sites_solution_hydrogens geom
_atom_sites_solution_primary direct
_atom_sites_solution_secondary difmap
_audit_creation_method SHELXL-97
_cell_angle_alpha 90.00
_cell_angle_beta 90.00
_cell_angle_gamma 90.00
_cell_formula_units_Z 8
_cell_length_a 9.055(3)
_cell_length_b 10.809(4)
_cell_length_c 33.451(10)
_cell_measurement_reflns_used 2950
_cell_measurement_temperature 110(2)
_cell_measurement_theta_max 22.12
_cell_measurement_theta_min 2.90
_cell_volume 3274.0(19)
_computing_cell_refinement 'Bruker APEX2 (Bruker, 2003)'
_computing_data_collection 'Bruker APEX2 (Bruker, 2003)'
_computing_data_reduction 'Bruker APEX2 (Bruker, 2003)'
_computing_molecular_graphics 'Bruker SHELXTL (Bruker, 2001)'
_computing_publication_material 'Bruker SHELXTL (Bruker, 2001)'
_computing_structure_refinement 'Bruker SHELXTL (Bruker, 2001)'
_computing_structure_solution 'Bruker SHELXTL (Bruker, 2001)'
_diffrn_ambient_temperature 110(2)
_diffrn_measured_fraction_theta_full 0.999
_diffrn_measured_fraction_theta_max 0.991
_diffrn_measurement_device_type 'Bruker-Nonius X8 APEX CCD area detector'
_diffrn_measurement_method 'phi and omega scans'
_diffrn_radiation_monochromator graphite
_diffrn_radiation_source 'fine-focus sealed tube'
_diffrn_radiation_type MoK\a
_diffrn_radiation_wavelength 0.71073
_diffrn_reflns_av_R_equivalents 0.0905
_diffrn_reflns_av_sigmaI/netI 0.0854
_diffrn_reflns_limit_h_max 11
_diffrn_reflns_limit_h_min -11
_diffrn_reflns_limit_k_max 13
_diffrn_reflns_limit_k_min -13
_diffrn_reflns_limit_l_max 42
_diffrn_reflns_limit_l_min -40
_diffrn_reflns_number 27205
_diffrn_reflns_theta_full 25.00
_diffrn_reflns_theta_max 27.01
_diffrn_reflns_theta_min 2.24
_exptl_absorpt_coefficient_mu 1.051
_exptl_absorpt_correction_T_max 0.9151
_exptl_absorpt_correction_T_min 0.8566
_exptl_absorpt_correction_type multi-scan
_exptl_absorpt_process_details 'SADABS (Bruker, 2003)'
_exptl_crystal_colour red
_exptl_crystal_density_diffrn 1.392
_exptl_crystal_density_method 'not measured'
_exptl_crystal_description prism
_exptl_crystal_F_000 1408
_exptl_crystal_size_max 0.15
_exptl_crystal_size_mid 0.12
_exptl_crystal_size_min 0.09
_refine_diff_density_max 0.454
_refine_diff_density_min -0.354
_refine_diff_density_rms 0.080
_refine_ls_abs_structure_details 'Flack H D (1983), Acta Cryst. A39, 876-881'
_refine_ls_abs_structure_Flack -0.03(2)
_refine_ls_extinction_method none
_refine_ls_goodness_of_fit_ref 1.006
_refine_ls_hydrogen_treatment constr
_refine_ls_matrix_type full
_refine_ls_number_parameters 369
_refine_ls_number_reflns 7069
_refine_ls_number_restraints 0
_refine_ls_restrained_S_all 1.006
_refine_ls_R_factor_all 0.0624
_refine_ls_R_factor_gt 0.0453
_refine_ls_shift/su_max 0.001
_refine_ls_shift/su_mean 0.000
_refine_ls_structure_factor_coef Fsqd
_refine_ls_weighting_details 'calc w=1/[\s^2^(Fo^2^)+(0.0295P)^2^+0.0000P] where P=(Fo^2^+2Fc^2^)/3'
_refine_ls_weighting_scheme calc
_refine_ls_wR_factor_gt 0.0848
_refine_ls_wR_factor_ref 0.0929
_reflns_number_gt 5771
_reflns_number_total 7069
_reflns_threshold_expression >2sigma(I)
_cod_data_source_file om800730n_si_001.cif
_cod_data_source_block 8
_cod_depositor_comments
;
The following automatic conversions were performed:

'_symmetry_cell_setting' value 'Orthorhombic' changed to
'orthorhombic' according to
/home/saulius/struct/CIF-dictionaries/cif_core.dic dictionary named
'cif_core.dic' version 2.4.2 from 2011-04-26.

Automatic conversion script
Id: cif_fix_values 1715 2011-07-08 13:25:40Z adriana 
;
_cod_original_sg_symbol_H-M 'P2(1)2(1)2(1) '
_cod_database_code 4068339

loop_
_symmetry_equiv_pos_as_xyz
'x, y, z'
'-x+1/2, -y, z+1/2'
'x+1/2, -y+1/2, -z'
'-x, y+1/2, -z+1/2'

loop_
_atom_site_label
_atom_site_type_symbol
_atom_site_fract_x
_atom_site_fract_y
_atom_site_fract_z
_atom_site_U_iso_or_equiv
_atom_site_adp_type
_atom_site_occupancy
_atom_site_symmetry_multiplicity
_atom_site_calc_flag
_atom_site_refinement_flags
S1A S 0.73181(11) 1.67590(9) 0.19544(3) 0.0221(2) Uani 1 1 d .
C1A C 0.6398(4) 1.4140(3) 0.15755(11) 0.0169(8) Uani 1 1 d .
Mn2A Mn 0.83199(6) 1.48976(5) 0.175382(16) 0.01566(14) Uani 1 1 d .
S2A S 0.51383(10) 1.50386(9) 0.12948(3) 0.0167(2) Uani 1 1 d .
B3A B 0.6333(5) 1.4033(4) 0.20550(13) 0.0200(10) Uani 1 1 d .
H3A H 0.5549 1.4601 0.2237 0.024 Uiso 1 1 calc R
B4A B 0.5961(5) 1.2745(4) 0.16975(14) 0.0214(11) Uani 1 1 d .
H4A H 0.4901 1.2312 0.1596 0.026 Uiso 1 1 calc R
B5A B 0.7663(5) 1.3208(4) 0.14111(14) 0.0214(10) Uani 1 1 d .
H5A H 0.7927 1.3117 0.1085 0.026 Uiso 1 1 calc R
B9A B 0.9103(5) 1.2997(4) 0.17809(15) 0.0223(11) Uani 1 1 d .
H9A H 1.0288 1.2925 0.1688 0.027 Uiso 1 1 calc R
B6A B 0.8116(5) 1.3599(4) 0.22627(14) 0.0231(11) Uani 1 1 d .
H6A H 0.8513 1.4008 0.2551 0.028 Uiso 1 1 calc R
B7A B 0.6674(6) 1.2405(5) 0.21839(15) 0.0284(11) Uani 1 1 d .
H7A H 0.5977 1.1907 0.2409 0.034 Uiso 1 1 calc R
B8A B 0.7586(5) 1.1836(4) 0.17344(16) 0.0279(12) Uani 1 1 d .
H8A H 0.7605 1.0881 0.1604 0.033 Uiso 1 1 calc R
C10A C 0.8406(5) 1.2194(4) 0.21393(12) 0.0281(10) Uani 1 1 d .
H10A H 0.9055 1.1577 0.2318 0.034 Uiso 1 1 calc R
O11A O 1.1250(3) 1.5142(3) 0.21263(8) 0.0254(7) Uani 1 1 d .
C11A C 1.0078(4) 1.5113(4) 0.19847(11) 0.0181(8) Uani 1 1 d .
O12A O 0.9541(3) 1.5943(3) 0.10106(9) 0.0341(8) Uani 1 1 d .
C12A C 0.9033(4) 1.5547(4) 0.13018(12) 0.0207(9) Uani 1 1 d .
C13A C 0.7441(5) 1.6923(4) 0.24894(12) 0.0331(11) Uani 1 1 d .
H13A H 0.8472 1.6833 0.2573 0.050 Uiso 1 1 calc R
H13B H 0.6840 1.6283 0.2618 0.050 Uiso 1 1 calc R
H13C H 0.7077 1.7742 0.2568 0.050 Uiso 1 1 calc R
C14A C 0.8524(5) 1.8024(4) 0.18285(13) 0.0305(10) Uani 1 1 d .
H14A H 0.8130 1.8793 0.1941 0.046 Uiso 1 1 calc R
H14B H 0.8590 1.8100 0.1537 0.046 Uiso 1 1 calc R
H14C H 0.9510 1.7867 0.1939 0.046 Uiso 1 1 calc R
C15A C 0.3377(4) 1.4268(4) 0.12852(12) 0.0225(9) Uani 1 1 d .
H15A H 0.3506 1.3421 0.1187 0.034 Uiso 1 1 calc R
H15B H 0.2703 1.4717 0.1108 0.034 Uiso 1 1 calc R
H15C H 0.2963 1.4247 0.1556 0.034 Uiso 1 1 calc R
C16A C 0.5743(4) 1.4815(4) 0.07926(11) 0.0271(10) Uani 1 1 d .
H16A H 0.6732 1.5168 0.0760 0.041 Uiso 1 1 calc R
H16B H 0.5056 1.5225 0.0609 0.041 Uiso 1 1 calc R
H16C H 0.5773 1.3927 0.0733 0.041 Uiso 1 1 calc R
S1B S 0.26676(11) 0.89722(9) 0.14315(3) 0.0183(2) Uani 1 1 d .
C1B C 0.1734(4) 0.9861(3) 0.05568(10) 0.0142(8) Uani 1 1 d .
Mn2B Mn 0.34977(6) 0.89801(5) 0.078178(16) 0.01373(13) Uani 1 1 d .
S2B S -0.00408(11) 0.93679(9) 0.07185(3) 0.0174(2) Uani 1 1 d .
B3B B 0.2684(5) 0.9413(4) 0.01729(13) 0.0157(9) Uani 1 1 d .
H3B H 0.2303 0.8652 -0.0030 0.019 Uiso 1 1 calc R
B4B B 0.1910(5) 1.0989(4) 0.02497(13) 0.0188(10) Uani 1 1 d .
H4B H 0.0927 1.1452 0.0112 0.023 Uiso 1 1 calc R
B5B B 0.2617(5) 1.0939(4) 0.07820(13) 0.0153(9) Uani 1 1 d .
H5B H 0.2194 1.1381 0.1062 0.018 Uiso 1 1 calc R
B9B B 0.4589(5) 1.0821(4) 0.07062(14) 0.0186(10) Uani 1 1 d .
H9B H 0.5369 1.1055 0.0955 0.022 Uiso 1 1 calc R
B6B B 0.4668(5) 0.9675(4) 0.02581(13) 0.0179(10) Uani 1 1 d .
H6B H 0.5519 0.8999 0.0152 0.021 Uiso 1 1 calc R
B7B B 0.3562(5) 1.0815(4) -0.00351(14) 0.0189(10) Uani 1 1 d .
H7B H 0.3561 1.1006 -0.0364 0.023 Uiso 1 1 calc R
B8B B 0.3480(6) 1.1876(4) 0.03868(13) 0.0201(10) Uani 1 1 d .
H8B H 0.3403 1.2910 0.0391 0.024 Uiso 1 1 calc R
C10B C 0.4932(4) 1.1145(4) 0.02466(11) 0.0189(8) Uani 1 1 d .
H10B H 0.5946 1.1556 0.0150 0.023 Uiso 1 1 calc R
O11B O 0.6508(3) 0.8121(3) 0.09701(8) 0.0298(7) Uani 1 1 d .
C11B C 0.5311(4) 0.8460(4) 0.09079(12) 0.0198(9) Uani 1 1 d .
O12B O 0.2709(3) 0.6420(2) 0.05850(8) 0.0220(6) Uani 1 1 d .
C12B C 0.2995(4) 0.7428(4) 0.06770(11) 0.0178(9) Uani 1 1 d .
C13B C 0.4145(5) 0.9524(4) 0.17473(13) 0.0358(12) Uani 1 1 d .
H13D H 0.3892 0.9376 0.2028 0.054 Uiso 1 1 calc R
H13E H 0.4287 1.0412 0.1704 0.054 Uiso 1 1 calc R
H13F H 0.5059 0.9082 0.1682 0.054 Uiso 1 1 calc R
C14B C 0.2582(5) 0.7437(3) 0.16251(12) 0.0252(10) Uani 1 1 d .
H14D H 0.3563 0.7057 0.1611 0.038 Uiso 1 1 calc R
H14E H 0.1883 0.6949 0.1467 0.038 Uiso 1 1 calc R
H14F H 0.2253 0.7463 0.1904 0.038 Uiso 1 1 calc R
C15B C -0.0610(5) 0.8283(4) 0.03502(13) 0.0299(11) Uani 1 1 d .
H15D H -0.0604 0.8679 0.0087 0.045 Uiso 1 1 calc R
H15E H -0.1610 0.7993 0.0412 0.045 Uiso 1 1 calc R
H15F H 0.0071 0.7578 0.0349 0.045 Uiso 1 1 calc R
C16B C -0.1303(5) 1.0611(4) 0.06278(16) 0.0443(15) Uani 1 1 d .
H16D H -0.1354 1.0777 0.0340 0.067 Uiso 1 1 calc R
H16E H -0.0961 1.1355 0.0767 0.067 Uiso 1 1 calc R
H16F H -0.2285 1.0382 0.0726 0.067 Uiso 1 1 calc R

loop_
_atom_site_aniso_label
_atom_site_aniso_U_11
_atom_site_aniso_U_22
_atom_site_aniso_U_33
_atom_site_aniso_U_23
_atom_site_aniso_U_13
_atom_site_aniso_U_12
S1A 0.0180(5) 0.0209(5) 0.0274(6) -0.0018(4) -0.0024(5) -0.0005(4)
C1A 0.018(2) 0.018(2) 0.015(2) -0.0011(16) -0.0040(16) -0.0001(17)
Mn2A 0.0150(3) 0.0164(3) 0.0155(3) 0.0013(2) 0.0003(3) -0.0017(3)
S2A 0.0167(5) 0.0161(5) 0.0173(5) 0.0013(4) -0.0009(4) 0.0002(4)
B3A 0.016(2) 0.024(2) 0.020(3) 0.003(2) -0.0032(19) -0.005(2)
B4A 0.023(2) 0.019(2) 0.022(3) 0.003(2) -0.003(2) -0.003(2)
B5A 0.026(3) 0.016(2) 0.022(3) 0.0026(19) 0.001(2) 0.001(2)
B9A 0.025(2) 0.020(2) 0.022(3) 0.001(2) 0.000(2) 0.000(2)
B6A 0.024(3) 0.029(3) 0.017(3) 0.009(2) 0.002(2) -0.002(2)
B7A 0.026(3) 0.032(3) 0.028(3) 0.012(2) -0.003(2) -0.005(2)
B8A 0.028(3) 0.017(2) 0.039(3) 0.004(2) -0.005(2) -0.004(2)
C10A 0.027(2) 0.029(2) 0.029(2) 0.0136(19) -0.005(2) -0.001(2)
O11A 0.0173(15) 0.0342(17) 0.0248(16) -0.0004(14) -0.0050(12) -0.0033(14)
C11A 0.022(2) 0.020(2) 0.0129(19) -0.0013(17) 0.0040(17) -0.0010(19)
O12A 0.0331(18) 0.044(2) 0.0251(18) 0.0095(16) 0.0040(15) -0.0123(16)
C12A 0.021(2) 0.022(2) 0.018(2) -0.0037(18) -0.0033(19) -0.0041(17)
C13A 0.033(3) 0.038(3) 0.028(3) -0.011(2) 0.003(2) 0.002(2)
C14A 0.031(2) 0.022(2) 0.039(3) 0.000(2) 0.000(2) -0.002(2)
C15A 0.019(2) 0.024(2) 0.024(2) 0.0001(17) 0.0020(19) -0.0023(18)
C16A 0.025(2) 0.040(3) 0.016(2) 0.010(2) 0.0029(18) 0.008(2)
S1B 0.0216(5) 0.0174(5) 0.0161(5) -0.0002(4) 0.0019(4) 0.0002(4)
C1B 0.0132(17) 0.0140(18) 0.0154(19) -0.0013(16) 0.0011(16) -0.0012(17)
Mn2B 0.0136(3) 0.0144(3) 0.0132(3) 0.0009(2) 0.0009(3) 0.0002(2)
S2B 0.0133(4) 0.0183(5) 0.0205(5) -0.0023(4) 0.0022(4) -0.0014(4)
B3B 0.016(2) 0.016(2) 0.015(2) 0.0001(18) 0.0003(19) 0.0021(18)
B4B 0.021(2) 0.019(2) 0.016(2) 0.003(2) 0.0023(19) 0.003(2)
B5B 0.018(2) 0.012(2) 0.016(2) -0.0004(19) -0.0008(19) -0.0031(18)
B9B 0.015(2) 0.017(2) 0.023(3) -0.001(2) 0.0006(19) -0.0039(18)
B6B 0.013(2) 0.025(3) 0.016(2) 0.0053(19) -0.0019(19) 0.0015(18)
B7B 0.018(2) 0.019(2) 0.020(2) 0.0050(18) 0.000(2) 0.001(2)
B8B 0.026(2) 0.012(2) 0.023(3) 0.0000(18) -0.001(2) 0.000(2)
C10B 0.0163(19) 0.020(2) 0.020(2) 0.0028(17) 0.0019(18) -0.0013(18)
O11B 0.0167(15) 0.0432(19) 0.0294(17) 0.0080(14) -0.0033(14) 0.0020(15)
C11B 0.024(2) 0.021(2) 0.015(2) 0.0045(16) 0.0004(18) -0.0034(17)
O12B 0.0258(16) 0.0148(14) 0.0253(16) 0.0000(11) -0.0009(13) -0.0004(12)
C12B 0.015(2) 0.025(2) 0.013(2) 0.0069(17) 0.0018(16) 0.0066(16)
C13B 0.047(3) 0.042(3) 0.018(2) -0.006(2) 0.003(2) -0.025(2)
C14B 0.035(3) 0.020(2) 0.021(2) 0.0022(17) 0.005(2) -0.0046(19)
C15B 0.027(2) 0.039(3) 0.024(3) -0.009(2) 0.003(2) -0.014(2)
C16B 0.016(2) 0.027(2) 0.090(4) 0.010(3) 0.014(2) 0.0059(19)

loop_
_atom_type_symbol
_atom_type_description
_atom_type_scat_dispersion_real
_atom_type_scat_dispersion_imag
_atom_type_scat_source
C C 0.0033 0.0016 'International Tables Vol C Tables 4.2.6.8 and 6.1.1.4'
H H 0.0000 0.0000 'International Tables Vol C Tables 4.2.6.8 and 6.1.1.4'
B B 0.0013 0.0007 'International Tables Vol C Tables 4.2.6.8 and 6.1.1.4'
O O 0.0106 0.0060 'International Tables Vol C Tables 4.2.6.8 and 6.1.1.4'
S S 0.1246 0.1234 'International Tables Vol C Tables 4.2.6.8 and 6.1.1.4'
Mn Mn 0.3368 0.7283 'International Tables Vol C Tables 4.2.6.8 and 6.1.1.4'

loop_
_geom_angle_atom_site_label_1
_geom_angle_atom_site_label_2
_geom_angle_atom_site_label_3
_geom_angle
C14A S1A C13A 96.9(2)
C14A S1A Mn2A 110.84(15)
C13A S1A Mn2A 110.52(15)
B3A C1A B4A 70.8(3)
B3A C1A B5A 108.6(3)
B4A C1A B5A 71.2(3)
B3A C1A S2A 123.0(3)
B4A C1A S2A 119.3(3)
B5A C1A S2A 128.1(3)
B3A C1A Mn2A 76.4(2)
B4A C1A Mn2A 121.2(3)
B5A C1A Mn2A 75.1(2)
S2A C1A Mn2A 119.4(2)
C11A Mn2A C12A 89.58(17)
C11A Mn2A C1A 162.20(17)
C12A Mn2A C1A 102.78(16)
C11A Mn2A B9A 79.31(18)
C12A Mn2A B9A 106.75(19)
C1A Mn2A B9A 84.82(16)
C11A Mn2A B6A 79.89(18)
C12A Mn2A B6A 158.33(18)
C1A Mn2A B6A 84.13(17)
B9A Mn2A B6A 52.88(18)
C11A Mn2A B5A 124.45(18)
C12A Mn2A B5A 89.02(18)
C1A Mn2A B5A 44.45(16)
B9A Mn2A B5A 48.47(17)
B6A Mn2A B5A 81.63(18)
C11A Mn2A B3A 124.76(16)
C12A Mn2A B3A 145.64(17)
C1A Mn2A B3A 43.71(15)
B9A Mn2A B3A 81.41(18)
B6A Mn2A B3A 47.92(16)
B5A Mn2A B3A 71.32(18)
C11A Mn2A S1A 96.37(13)
C12A Mn2A S1A 92.62(13)
C1A Mn2A S1A 95.81(11)
B9A Mn2A S1A 160.03(14)
B6A Mn2A S1A 107.24(13)
B5A Mn2A S1A 139.16(13)
B3A Mn2A S1A 85.31(13)
C1A S2A C16A 103.15(19)
C1A S2A C15A 109.07(18)
C16A S2A C15A 101.10(19)
C1A B3A B6A 111.5(3)
C1A B3A B7A 107.2(3)
B6A B3A B7A 61.0(3)
C1A B3A B4A 54.6(2)
B6A B3A B4A 102.3(3)
B7A B3A B4A 57.8(3)
C1A B3A Mn2A 59.8(2)
B6A B3A Mn2A 64.61(19)
B7A B3A Mn2A 111.5(3)
B4A B3A Mn2A 99.6(2)
C1A B3A H3A 121.8
B6A B3A H3A 119.7
B7A B3A H3A 120.3
B4A B3A H3A 130.1
Mn2A B3A H3A 121.3
C1A B4A B8A 109.4(3)
C1A B4A B7A 109.5(3)
B8A B4A B7A 61.5(3)
C1A B4A B3A 54.5(2)
B8A B4A B3A 102.6(3)
B7A B4A B3A 60.3(3)
C1A B4A B5A 54.6(2)
B8A B4A B5A 60.2(3)
B7A B4A B5A 102.8(3)
B3A B4A B5A 88.8(3)
C1A B4A H4A 121.7
B8A B4A H4A 120.0
B7A B4A H4A 119.9
B3A B4A H4A 131.3
B5A B4A H4A 131.2
C1A B5A B9A 110.8(3)
C1A B5A B8A 106.0(3)
B9A B5A B8A 61.6(3)
C1A B5A B4A 54.1(2)
B9A B5A B4A 102.0(3)
B8A B5A B4A 56.9(2)
C1A B5A Mn2A 60.5(2)
B9A B5A Mn2A 64.0(2)
B8A B5A Mn2A 111.6(3)
B4A B5A Mn2A 100.0(3)
C1A B5A H5A 122.4
B9A B5A H5A 120.0
B8A B5A H5A 120.7
B4A B5A H5A 130.3
Mn2A B5A H5A 120.9
C10A B9A B5A 107.1(3)
C10A B9A B8A 53.9(3)
B5A B9A B8A 59.9(3)
C10A B9A B6A 52.1(2)
B5A B9A B6A 101.1(3)
B8A B9A B6A 87.5(3)
C10A B9A Mn2A 114.4(3)
B5A B9A Mn2A 67.5(2)
B8A B9A Mn2A 113.0(3)
B6A B9A Mn2A 64.58(19)
C10A B9A H9A 123.0
B5A B9A H9A 120.6
B8A B9A H9A 129.4
B6A B9A H9A 133.7
Mn2A B9A H9A 111.5
C10A B6A B3A 107.0(4)
C10A B6A B7A 54.3(3)
B3A B6A B7A 60.0(3)
C10A B6A B9A 52.7(2)
B3A B6A B9A 100.2(3)
B7A B6A B9A 88.5(3)
C10A B6A Mn2A 113.0(3)
B3A B6A Mn2A 67.5(2)
B7A B6A Mn2A 113.0(3)
B9A B6A Mn2A 62.54(19)
C10A B6A H6A 123.1
B3A B6A H6A 120.8
B7A B6A H6A 128.5
B9A B6A H6A 134.0
Mn2A B6A H6A 112.7
C10A B7A B4A 107.4(4)
C10A B7A B8A 55.1(3)
B4A B7A B8A 58.8(3)
C10A B7A B3A 106.3(4)
B4A B7A B3A 61.9(3)
B8A B7A B3A 101.9(3)
C10A B7A B6A 54.5(3)
B4A B7A B6A 103.9(3)
B8A B7A B6A 91.9(3)
B3A B7A B6A 59.0(3)
C10A B7A H7A 123.3
B4A B7A H7A 120.4
B8A B7A H7A 130.3
B3A B7A H7A 121.6
B6A B7A H7A 129.5
C10A B8A B4A 108.2(4)
C10A B8A B7A 55.1(3)
B4A B8A B7A 59.6(3)
C10A B8A B5A 106.7(3)
B4A B8A B5A 62.8(3)
B7A B8A B5A 103.3(3)
C10A B8A B9A 54.7(3)
B4A B8A B9A 104.1(3)
B7A B8A B9A 92.2(3)
B5A B8A B9A 58.6(3)
C10A B8A H8A 123.2
B4A B8A H8A 119.7
B7A B8A H8A 129.6
B5A B8A H8A 121.0
B9A B8A H8A 129.8
B7A C10A B8A 69.8(3)
B7A C10A B6A 71.2(3)
B8A C10A B6A 112.0(3)
B7A C10A B9A 112.3(4)
B8A C10A B9A 71.3(3)
B6A C10A B9A 75.2(3)
B7A C10A H10A 125.3
B8A C10A H10A 125.3
B6A C10A H10A 122.7
B9A C10A H10A 122.4
O11A C11A Mn2A 173.7(4)
O12A C12A Mn2A 177.6(4)
S1A C13A H13A 109.5
S1A C13A H13B 109.5
H13A C13A H13B 109.5
S1A C13A H13C 109.5
H13A C13A H13C 109.5
H13B C13A H13C 109.5
S1A C14A H14A 109.5
S1A C14A H14B 109.5
H14A C14A H14B 109.5
S1A C14A H14C 109.5
H14A C14A H14C 109.5
H14B C14A H14C 109.5
S2A C15A H15A 109.5
S2A C15A H15B 109.5
H15A C15A H15B 109.5
S2A C15A H15C 109.5
H15A C15A H15C 109.5
H15B C15A H15C 109.5
S2A C16A H16A 109.5
S2A C16A H16B 109.5
H16A C16A H16B 109.5
S2A C16A H16C 109.5
H16A C16A H16C 109.5
H16B C16A H16C 109.5
C14B S1B C13B 97.3(2)
C14B S1B Mn2B 111.16(14)
C13B S1B Mn2B 108.02(15)
B5B C1B B4B 72.4(3)
B5B C1B B3B 109.0(3)
B4B C1B B3B 70.5(3)
B5B C1B S2B 121.8(3)
B4B C1B S2B 120.9(3)
B3B C1B S2B 129.2(3)
B5B C1B Mn2B 76.8(2)
B4B C1B Mn2B 121.5(3)
B3B C1B Mn2B 74.5(2)
S2B C1B Mn2B 117.62(19)
C12B Mn2B C11B 89.12(17)
C12B Mn2B C1B 99.82(16)
C11B Mn2B C1B 165.93(16)
C12B Mn2B B6B 106.95(17)
C11B Mn2B B6B 81.46(17)
C1B Mn2B B6B 85.53(15)
C12B Mn2B B3B 86.15(16)
C11B Mn2B B3B 126.10(17)
C1B Mn2B B3B 44.79(15)
B6B Mn2B B3B 49.48(16)
C12B Mn2B B9B 158.90(17)
C11B Mn2B B9B 84.30(17)
C1B Mn2B B9B 83.52(16)
B6B Mn2B B9B 52.27(17)
B3B Mn2B B9B 81.66(17)
C12B Mn2B B5B 142.67(16)
C11B Mn2B B5B 128.20(17)
C1B Mn2B B5B 43.57(14)
B6B Mn2B B5B 81.32(17)
B3B Mn2B B5B 71.68(16)
B9B Mn2B B5B 47.38(15)
C12B Mn2B S1B 95.71(12)
C11B Mn2B S1B 94.36(13)
C1B Mn2B S1B 95.52(10)
B6B Mn2B S1B 156.82(13)
B3B Mn2B S1B 139.54(12)
B9B Mn2B S1B 104.75(12)
B5B Mn2B S1B 83.57(12)
C1B S2B C15B 104.42(18)
C1B S2B C16B 107.5(2)
C15B S2B C16B 101.1(2)
C1B B3B B6B 110.5(3)
C1B B3B B7B 106.4(3)
B6B B3B B7B 60.8(2)
C1B B3B B4B 54.3(2)
B6B B3B B4B 101.9(3)
B7B B3B B4B 57.5(2)
C1B B3B Mn2B 60.72(19)
B6B B3B Mn2B 64.3(2)
B7B B3B Mn2B 112.1(3)
B4B B3B Mn2B 101.0(2)
C1B B3B H3B 122.3
B6B B3B H3B 120.5
B7B B3B H3B 120.5
B4B B3B H3B 129.8
Mn2B B3B H3B 120.2
C1B B4B B8B 109.0(3)
C1B B4B B7B 110.2(3)
B8B B4B B7B 61.5(3)
C1B B4B B3B 55.2(2)
B8B B4B B3B 103.2(3)
B7B B4B B3B 60.9(2)
C1B B4B B5B 53.8(2)
B8B B4B B5B 60.1(2)
B7B B4B B5B 102.4(3)
B3B B4B B5B 88.6(3)
C1B B4B H4B 121.7
B8B B4B H4B 120.1
B7B B4B H4B 119.6
B3B B4B H4B 130.7
B5B B4B H4B 131.9
C1B B5B B9B 112.1(3)
C1B B5B B8B 105.9(3)
B9B B5B B8B 61.2(3)
C1B B5B B4B 53.8(2)
B9B B5B B4B 101.8(3)
B8B B5B B4B 56.8(2)
C1B B5B Mn2B 59.65(19)
B9B B5B Mn2B 65.5(2)
B8B B5B Mn2B 111.4(3)
B4B B5B Mn2B 98.4(2)
C1B B5B H5B 122.2
B9B B5B H5B 119.0
B8B B5B H5B 120.8
B4B B5B H5B 131.3
Mn2B B5B H5B 121.3
C10B B9B B5B 108.0(3)
C10B B9B B8B 54.6(2)
B5B B9B B8B 60.2(2)
C10B B9B B6B 52.8(2)
B5B B9B B6B 100.9(3)
B8B B9B B6B 88.1(3)
C10B B9B Mn2B 112.8(3)
B5B B9B Mn2B 67.1(2)
B8B B9B Mn2B 111.9(3)
B6B B9B Mn2B 62.42(19)
C10B B9B H9B 122.6
B5B B9B H9B 120.2
B8B B9B H9B 129.0
B6B B9B H9B 133.8
Mn2B B9B H9B 113.3
C10B B6B B3B 107.1(3)
C10B B6B B7B 54.1(2)
B3B B6B B7B 59.8(2)
C10B B6B B9B 52.7(2)
B3B B6B B9B 100.4(3)
B7B B6B B9B 88.0(3)
C10B B6B Mn2B 115.6(3)
B3B B6B Mn2B 66.2(2)
B7B B6B Mn2B 112.9(3)
B9B B6B Mn2B 65.32(19)
C10B B6B H6B 122.3
B3B B6B H6B 121.5
B7B B6B H6B 129.3
B9B B6B H6B 133.2
Mn2B B6B H6B 111.4
C10B B7B B4B 108.2(3)
C10B B7B B8B 55.5(3)
B4B B7B B8B 59.0(3)
C10B B7B B3B 107.1(3)
B4B B7B B3B 61.6(2)
B8B B7B B3B 102.0(3)
C10B B7B B6B 54.6(2)
B4B B7B B6B 103.8(3)
B8B B7B B6B 91.7(3)
B3B B7B B6B 59.4(2)
C10B B7B H7B 122.7
B4B B7B H7B 120.3
B8B B7B H7B 130.3
B3B B7B H7B 121.4
B6B B7B H7B 129.7
C10B B8B B4B 108.4(3)
C10B B8B B7B 55.2(2)
B4B B8B B7B 59.5(2)
C10B B8B B5B 106.7(3)
B4B B8B B5B 63.1(2)
B7B B8B B5B 103.2(3)
C10B B8B B9B 54.7(2)
B4B B8B B9B 104.5(3)
B7B B8B B9B 92.1(3)
B5B B8B B9B 58.5(2)
C10B B8B H8B 123.1
B4B B8B H8B 119.5
B7B B8B H8B 129.8
B5B B8B H8B 121.0
B9B B8B H8B 129.8
B7B C10B B8B 69.3(3)
B7B C10B B9B 111.4(3)
B8B C10B B9B 70.7(3)
B7B C10B B6B 71.2(3)
B8B C10B B6B 111.0(3)
B9B C10B B6B 74.5(3)
B7B C10B H10B 125.5
B8B C10B H10B 126.0
B9B C10B H10B 123.1
B6B C10B H10B 123.0
O11B C11B Mn2B 176.6(4)
O12B C12B Mn2B 175.7(3)
S1B C13B H13D 109.5
S1B C13B H13E 109.5
H13D C13B H13E 109.5
S1B C13B H13F 109.5
H13D C13B H13F 109.5
H13E C13B H13F 109.5
S1B C14B H14D 109.5
S1B C14B H14E 109.5
H14D C14B H14E 109.5
S1B C14B H14F 109.5
H14D C14B H14F 109.5
H14E C14B H14F 109.5
S2B C15B H15D 109.5
S2B C15B H15E 109.5
H15D C15B H15E 109.5
S2B C15B H15F 109.5
H15D C15B H15F 109.5
H15E C15B H15F 109.5
S2B C16B H16D 109.5
S2B C16B H16E 109.5
H16D C16B H16E 109.5
S2B C16B H16F 109.5
H16D C16B H16F 109.5
H16E C16B H16F 109.5

loop_
_geom_bond_atom_site_label_1
_geom_bond_atom_site_label_2
_geom_bond_distance
S1A C14A 1.800(4)
S1A C13A 1.802(4)
S1A Mn2A 2.3069(13)
C1A B3A 1.609(6)
C1A B4A 1.611(6)
C1A B5A 1.621(6)
C1A S2A 1.769(4)
C1A Mn2A 2.014(4)
Mn2A C11A 1.785(4)
Mn2A C12A 1.788(4)
Mn2A B9A 2.175(5)
Mn2A B6A 2.214(4)
Mn2A B5A 2.237(5)
Mn2A B3A 2.264(4)
S2A C16A 1.783(4)
S2A C15A 1.799(4)
B3A B6A 1.819(6)
B3A B7A 1.837(7)
B3A B4A 1.866(7)
B3A H3A 1.1200
B4A B8A 1.774(7)
B4A B7A 1.789(7)
B4A B5A 1.882(7)
B4A H4A 1.1200
B5A B9A 1.812(7)
B5A B8A 1.837(6)
B5A H5A 1.1200
B9A C10A 1.609(6)
B9A B8A 1.867(7)
B9A B6A 1.955(7)
B9A H9A 1.1200
B6A C10A 1.595(6)
B6A B7A 1.855(7)
B6A H6A 1.1200
B7A C10A 1.592(7)
B7A B8A 1.823(7)
B7A H7A 1.1200
B8A C10A 1.593(6)
B8A H8A 1.1200
C10A H10A 1.0699
O11A C11A 1.163(5)
O12A C12A 1.159(5)
C13A H13A 0.9800
C13A H13B 0.9800
C13A H13C 0.9800
C14A H14A 0.9800
C14A H14B 0.9800
C14A H14C 0.9800
C15A H15A 0.9800
C15A H15B 0.9800
C15A H15C 0.9800
C16A H16A 0.9800
C16A H16B 0.9800
C16A H16C 0.9800
S1B C14B 1.783(4)
S1B C13B 1.806(4)
S1B Mn2B 2.2998(12)
C1B B5B 1.602(5)
C1B B4B 1.602(6)
C1B B3B 1.620(6)
C1B S2B 1.777(4)
C1B Mn2B 2.006(4)
Mn2B C12B 1.773(4)
Mn2B C11B 1.786(4)
Mn2B B6B 2.181(4)
Mn2B B3B 2.216(4)
Mn2B B9B 2.236(4)
Mn2B B5B 2.263(4)
S2B C15B 1.777(4)
S2B C16B 1.790(4)
B3B B6B 1.840(6)
B3B B7B 1.848(6)
B3B B4B 1.860(6)
B3B H3B 1.1200
B4B B8B 1.775(6)
B4B B7B 1.784(6)
B4B B5B 1.893(6)
B4B H4B 1.1200
B5B B9B 1.808(6)
B5B B8B 1.839(6)
B5B H5B 1.1200
B9B C10B 1.607(6)
B9B B8B 1.857(6)
B9B B6B 1.946(7)
B9B H9B 1.1200
B6B C10B 1.607(6)
B6B B7B 1.867(6)
B6B H6B 1.1200
B7B C10B 1.598(6)
B7B B8B 1.819(6)
B7B H7B 1.1200
B8B C10B 1.604(6)
B8B H8B 1.1200
C10B H10B 1.0699
O11B C11B 1.163(5)
O12B C12B 1.162(4)
C13B H13D 0.9800
C13B H13E 0.9800
C13B H13F 0.9800
C14B H14D 0.9800
C14B H14E 0.9800
C14B H14F 0.9800
C15B H15D 0.9800
C15B H15E 0.9800
C15B H15F 0.9800
C16B H16D 0.9800
C16B H16E 0.9800
C16B H16F 0.9800
